data_7013439
loop_
_publ_author_name
'Yang, Ying'
'Abboud, Khalil A.'
'McElwee-White, Lisa'

_publ_section_title
;
 Heterobimetallic complexes with dppm-bridged Ru/Pd, Ru/Pt, Ru/Au and
 Ru/Cu centers
;
_journal_issue 22
_journal_name_full 'Dalton Transactions'
_journal_page_first 4288
_journal_paper_doi 10.1039/b307990b
_journal_year 2003
_chemical_formula_sum 'C51 H48 Au Cl2 P3 Ru'
_chemical_formula_weight 1122.74
_chemical_name_systematic
;
?
;
_space_group_IT_number 14
_symmetry_cell_setting monoclinic
_symmetry_space_group_name_Hall '-P 2yn'
_symmetry_space_group_name_H-M 'P 1 21/n 1'
_atom_sites_solution_hydrogens geom
_atom_sites_solution_primary direct
_atom_sites_solution_secondary difmap
_audit_creation_method SHELXL-97
_cell_angle_alpha 90.00
_cell_angle_beta 109.800(2)
_cell_angle_gamma 90.00
_cell_formula_units_Z 4
_cell_length_a 13.7910(6)
_cell_length_b 18.5416(8)
_cell_length_c 18.4876(8)
_cell_measurement_temperature 193(2)
_cell_measurement_theta_max 28.0
_cell_measurement_theta_min 2.0
_cell_volume 4447.9(3)
_computing_cell_refinement 'Bruker SMART & SAINT (Bruker 1998)'
_computing_data_collection 'Bruker SMART (Bruker 1998)'
_computing_data_reduction 'Bruker SHELXTL (Bruker 2000)'
_computing_molecular_graphics 'Bruker SHELXTL'
_computing_publication_material 'Bruker SHELXTL'
_computing_structure_refinement 'Bruker SHELXTL'
_computing_structure_solution 'Bruker SHELXTL'
_diffrn_ambient_temperature 193(2)
_diffrn_measured_fraction_theta_full 0.995
_diffrn_measured_fraction_theta_max 0.995
_diffrn_measurement_device_type 'SMART CCD area detector'
_diffrn_measurement_method '\w scans'
_diffrn_radiation_monochromator graphite
_diffrn_radiation_source 'normal-focus sealed tube'
_diffrn_radiation_type MoK\a
_diffrn_radiation_wavelength 0.71073
_diffrn_reflns_av_R_equivalents 0.0551
_diffrn_reflns_av_sigmaI/netI 0.0362
_diffrn_reflns_limit_h_max 17
_diffrn_reflns_limit_h_min -17
_diffrn_reflns_limit_k_max 24
_diffrn_reflns_limit_k_min -23
_diffrn_reflns_limit_l_max 23
_diffrn_reflns_limit_l_min -24
_diffrn_reflns_number 39309
_diffrn_reflns_theta_full 27.50
_diffrn_reflns_theta_max 27.50
_diffrn_reflns_theta_min 1.92
_diffrn_standards_decay_% 0
_diffrn_standards_number 0
_exptl_absorpt_coefficient_mu 3.898
_exptl_absorpt_correction_T_max 0.7741
_exptl_absorpt_correction_T_min 0.3779
_exptl_absorpt_correction_type analytical
_exptl_absorpt_process_details 'based on measured indexed crystal faces, SHELXTL (Bruker 1998)'
_exptl_crystal_colour orange
_exptl_crystal_density_diffrn 1.677
_exptl_crystal_density_method 'not measured'
_exptl_crystal_description plates
_exptl_crystal_F_000 2224
_exptl_crystal_size_max 0.23
_exptl_crystal_size_mid 0.23
_exptl_crystal_size_min 0.07
_refine_diff_density_max 1.572
_refine_diff_density_min -0.509
_refine_diff_density_rms 0.093
_refine_ls_extinction_method none
_refine_ls_goodness_of_fit_ref 1.051
_refine_ls_hydrogen_treatment mixed
_refine_ls_matrix_type full
_refine_ls_number_parameters 538
_refine_ls_number_reflns 10148
_refine_ls_number_restraints 0
_refine_ls_restrained_S_all 1.051
_refine_ls_R_factor_all 0.0386
_refine_ls_R_factor_gt 0.0281
_refine_ls_shift/su_max 0.051
_refine_ls_shift/su_mean 0.002
_refine_ls_structure_factor_coef Fsqd
_refine_ls_weighting_details 'calc w=1/[\s^2^(Fo^2^)+(0.0321P)^2^+4.4962P] where P=(Fo^2^+2Fc^2^)/3'
_refine_ls_weighting_scheme calc
_refine_ls_wR_factor_gt 0.0701
_refine_ls_wR_factor_ref 0.0747
_reflns_number_gt 8550
_reflns_number_total 10148
_reflns_threshold_expression >2sigma(I)
_cod_data_source_file b307990b.txt
_cod_data_source_block yy03
_cod_depositor_comments
;
The following automatic conversions were performed:
'_symmetry_cell_setting' value 'Monoclinic' changed to 'monoclinic'
according to '/home/saulius/struct/CIF-dictionaries/cif_core.dic'
dictionary named 'cif_core.dic' version 2.4.1 from 2010-06-29.

Automatic conversion script
Id: cif_fix_enum 1527 2010-12-29 10:47:43Z saulius 
;
_cod_original_sg_symbol_H-M P2(1)/n
_cod_database_code 7013439

loop_
_symmetry_equiv_pos_as_xyz
'x, y, z'
'-x+1/2, y+1/2, -z+1/2'
'-x, -y, -z'
'x-1/2, -y-1/2, z-1/2'

loop_
_atom_site_label
_atom_site_type_symbol
_atom_site_fract_x
_atom_site_fract_y
_atom_site_fract_z
_atom_site_U_iso_or_equiv
_atom_site_adp_type
_atom_site_occupancy
_atom_site_symmetry_multiplicity
_atom_site_calc_flag
_atom_site_refinement_flags
_atom_site_disorder_assembly
_atom_site_disorder_group
Au Au 1.004604(11) 0.131021(8) -0.355566(8) 0.03250(5) Uani 0.9404(9) 1 d P A 1
Cl2 Cl 0.91244(8) 0.20769(6) -0.44997(6) 0.0477(2) Uani 0.9404(9) 1 d P A 1
Au" Au 1.2077(6) -0.0355(5) -0.3023(5) 0.0681(18) Uiso 0.0298(4) 1 d P A 2
Cl2" Cl 1.289(9) -0.080(8) -0.368(7) 0.09(2) Uiso 0.0298(4) 1 d P A 2
Au' Au 1.1685(7) 0.1193(7) -0.1574(6) 0.0681(18) Uiso 0.0298(4) 1 d P A 3
Cl2' Cl 1.231(6) 0.156(5) -0.046(5) 0.09(2) Uiso 0.0298(4) 1 d P A 3
Ru Ru 0.580120(18) 0.184678(13) -0.172781(14) 0.02293(7) Uani 1 1 d . . .
P1 P 1.09000(7) 0.05013(5) -0.26747(5) 0.02987(18) Uani 1 1 d . . .
P2 P 0.70232(6) 0.16633(4) -0.23106(5) 0.02424(17) Uani 1 1 d . . .
P3 P 0.69373(6) 0.21463(4) -0.05343(5) 0.02433(17) Uani 1 1 d . . .
Cl1 Cl 0.58413(6) 0.05407(4) -0.14717(5) 0.03379(18) Uani 1 1 d . . .
C1 C 0.5089(3) 0.28999(19) -0.2026(2) 0.0376(8) Uani 1 1 d . . .
H1A H 0.5457 0.3373 -0.1955 0.045 Uiso 1 1 calc R . .
C2 C 0.4793(3) 0.2477(2) -0.2695(2) 0.0378(8) Uani 1 1 d . . .
H2A H 0.4935 0.2593 -0.3179 0.045 Uiso 1 1 calc R . .
C3 C 0.4222(2) 0.1879(2) -0.2587(2) 0.0353(8) Uani 1 1 d . . .
H3A H 0.3890 0.1498 -0.2975 0.042 Uiso 1 1 calc R . .
C4 C 0.4154(3) 0.1947(2) -0.1834(2) 0.0374(8) Uani 1 1 d . . .
H4A H 0.3771 0.1615 -0.1600 0.045 Uiso 1 1 calc R . .
C5 C 0.4668(3) 0.2572(2) -0.1499(2) 0.0397(9) Uani 1 1 d . . .
H5A H 0.4711 0.2769 -0.0985 0.048 Uiso 1 1 calc R . .
C6 C 0.7963(3) 0.09355(18) -0.19408(19) 0.0307(7) Uani 1 1 d . . .
H6A H 0.8462 0.1096 -0.1443 0.037 Uiso 1 1 calc R . .
H6B H 0.7591 0.0515 -0.1833 0.037 Uiso 1 1 calc R . .
C7 C 0.8575(2) 0.06781(18) -0.24409(19) 0.0299(7) Uani 1 1 d . A .
H7A H 0.8101 0.0452 -0.2914 0.036 Uiso 1 1 calc R . .
H7B H 0.8906 0.1097 -0.2595 0.036 Uiso 1 1 calc R . .
C8 C 0.9395(3) 0.01377(19) -0.2013(2) 0.0324(7) Uani 1 1 d . . .
H8A H 0.9053 -0.0270 -0.1851 0.039 Uiso 1 1 calc R A .
H8B H 0.9859 0.0372 -0.1542 0.039 Uiso 1 1 calc R . .
C9 C 1.0052(2) -0.01669(18) -0.2465(2) 0.0318(7) Uani 1 1 d . A .
H9A H 0.9590 -0.0370 -0.2956 0.038 Uiso 1 1 calc R . .
H9B H 1.0479 -0.0566 -0.2166 0.038 Uiso 1 1 calc R . .
C11 C 1.1653(3) 0.0837(2) -0.1745(2) 0.0378(9) Uani 1 1 d . A 1
C12 C 1.2250(3) 0.0392(2) -0.1174(2) 0.0453(9) Uani 1 1 d . A 1
H12A H 1.2289 -0.0107 -0.1280 0.054 Uiso 1 1 calc R A 1
C13 C 1.2792(3) 0.0649(2) -0.0454(2) 0.0529(11) Uani 1 1 d . A 1
H13A H 1.3210 0.0330 -0.0074 0.063 Uiso 1 1 calc R A 1
C14 C 1.2737(4) 0.1362(3) -0.0277(3) 0.0561(13) Uani 1 1 d . A 1
H14A H 1.3102 0.1530 0.0227 0.067 Uiso 1 1 calc R A 1
C15 C 1.2140(4) 0.1846(3) -0.0841(3) 0.0556(12) Uani 1 1 d . A 1
H15A H 1.2104 0.2342 -0.0722 0.067 Uiso 1 1 calc R A 1
C16 C 1.1595(3) 0.1583(3) -0.1588(3) 0.0451(10) Uani 1 1 d . A 1
H16A H 1.1195 0.1901 -0.1978 0.054 Uiso 1 1 calc R A 1
C21 C 1.1780(3) -0.0001(2) -0.3000(2) 0.0339(8) Uani 1 1 d . A 1
C22 C 1.1433(3) -0.0581(2) -0.3517(2) 0.0411(8) Uani 1 1 d . A 1
H22A H 1.0732 -0.0728 -0.3669 0.049 Uiso 1 1 calc R A 1
C23 C 1.2104(4) -0.0938(2) -0.3805(2) 0.0482(10) Uani 1 1 d . A 1
H23A H 1.1868 -0.1333 -0.4147 0.058 Uiso 1 1 calc R A 1
C24 C 1.3140(5) -0.0712(5) -0.3590(4) 0.0466(17) Uani 1 1 d . A 1
H24A H 1.3601 -0.0953 -0.3792 0.056 Uiso 1 1 calc R A 1
C25 C 1.3477(3) -0.0161(2) -0.3101(3) 0.0481(10) Uani 1 1 d . A 1
H25A H 1.4174 -0.0008 -0.2962 0.058 Uiso 1 1 calc R A 1
C26 C 1.2809(3) 0.0192(2) -0.2794(2) 0.0435(9) Uani 1 1 d . A 1
H26A H 1.3065 0.0572 -0.2436 0.052 Uiso 1 1 calc R A 1
C31 C 0.6449(2) 0.14095(17) -0.33332(19) 0.0279(7) Uani 1 1 d . . .
C32 C 0.5565(3) 0.0985(2) -0.3548(2) 0.0358(8) Uani 1 1 d . . .
H32A H 0.5280 0.0832 -0.3172 0.043 Uiso 1 1 calc R . .
C33 C 0.5097(3) 0.0785(2) -0.4314(2) 0.0422(9) Uani 1 1 d . . .
H33A H 0.4485 0.0504 -0.4461 0.051 Uiso 1 1 calc R . .
C34 C 0.5511(3) 0.0989(2) -0.4855(2) 0.0447(9) Uani 1 1 d . . .
H34A H 0.5181 0.0858 -0.5378 0.054 Uiso 1 1 calc R . .
C35 C 0.6414(3) 0.1386(2) -0.4641(2) 0.0417(9) Uani 1 1 d . . .
H35A H 0.6714 0.1517 -0.5015 0.050 Uiso 1 1 calc R . .
C36 C 0.6881(3) 0.1594(2) -0.3885(2) 0.0340(7) Uani 1 1 d . . .
H36A H 0.7502 0.1865 -0.3742 0.041 Uiso 1 1 calc R . .
C41 C 0.7814(2) 0.24413(18) -0.23750(18) 0.0284(7) Uani 1 1 d . . .
C42 C 0.8876(3) 0.2472(2) -0.1993(2) 0.0382(8) Uani 1 1 d . . .
H42A H 0.9224 0.2072 -0.1697 0.046 Uiso 1 1 calc R . .
C43 C 0.9424(3) 0.3083(2) -0.2045(3) 0.0529(11) Uani 1 1 d . . .
H43A H 1.0147 0.3095 -0.1781 0.063 Uiso 1 1 calc R . .
C44 C 0.8951(3) 0.3670(2) -0.2465(3) 0.0549(12) Uani 1 1 d . . .
H44A H 0.9341 0.4085 -0.2493 0.066 Uiso 1 1 calc R . .
C45 C 0.7889(3) 0.3652(2) -0.2854(3) 0.0475(10) Uani 1 1 d . . .
H45A H 0.7548 0.4053 -0.3153 0.057 Uiso 1 1 calc R . .
C46 C 0.7337(3) 0.30409(19) -0.2797(2) 0.0357(8) Uani 1 1 d . . .
H46A H 0.6613 0.3033 -0.3054 0.043 Uiso 1 1 calc R . .
C51 C 0.6578(3) 0.18650(19) 0.02949(19) 0.0310(7) Uani 1 1 d . . .
C52 C 0.7177(3) 0.2089(3) 0.1031(2) 0.0460(10) Uani 1 1 d . . .
H52A H 0.7747 0.2401 0.1094 0.055 Uiso 1 1 calc R . .
C53 C 0.6956(4) 0.1864(3) 0.1671(2) 0.0578(12) Uani 1 1 d . . .
H53A H 0.7358 0.2027 0.2169 0.069 Uiso 1 1 calc R . .
C54 C 0.6143(4) 0.1399(3) 0.1574(3) 0.0564(12) Uani 1 1 d . . .
H54A H 0.5987 0.1241 0.2011 0.068 Uiso 1 1 calc R . .
C55 C 0.5555(3) 0.1162(3) 0.0857(3) 0.0518(11) Uani 1 1 d . . .
H55A H 0.5004 0.0835 0.0801 0.062 Uiso 1 1 calc R . .
C56 C 0.5766(3) 0.1401(2) 0.0208(2) 0.0377(8) Uani 1 1 d . . .
H56A H 0.5351 0.1245 -0.0290 0.045 Uiso 1 1 calc R . .
C61 C 0.7047(2) 0.31315(18) -0.04314(18) 0.0282(7) Uani 1 1 d . . .
C62 C 0.7541(3) 0.35286(18) -0.08521(19) 0.0312(7) Uani 1 1 d . . .
H62A H 0.7877 0.3281 -0.1150 0.037 Uiso 1 1 calc R . .
C63 C 0.7547(3) 0.42764(19) -0.0841(2) 0.0367(8) Uani 1 1 d . . .
H63A H 0.7901 0.4535 -0.1119 0.044 Uiso 1 1 calc R . .
C64 C 0.7040(3) 0.4644(2) -0.0428(2) 0.0449(9) Uani 1 1 d . . .
H64A H 0.7041 0.5157 -0.0423 0.054 Uiso 1 1 calc R . .
C65 C 0.6530(4) 0.4265(2) -0.0019(3) 0.0520(11) Uani 1 1 d . . .
H65A H 0.6172 0.4519 0.0260 0.062 Uiso 1 1 calc R . .
C66 C 0.6540(3) 0.3513(2) -0.0016(2) 0.0408(9) Uani 1 1 d . . .
H66A H 0.6197 0.3258 0.0272 0.049 Uiso 1 1 calc R . .
C71 C 0.8274(2) 0.18093(18) -0.01775(17) 0.0272(7) Uani 1 1 d . . .
C72 C 0.8367(3) 0.10672(19) -0.0040(2) 0.0326(7) Uani 1 1 d . . .
H72A H 0.7766 0.0782 -0.0127 0.039 Uiso 1 1 calc R . .
C73 C 0.9323(3) 0.0747(2) 0.0221(2) 0.0386(8) Uani 1 1 d . . .
H73A H 0.9377 0.0244 0.0323 0.046 Uiso 1 1 calc R . .
C74 C 1.0206(3) 0.1151(2) 0.0337(2) 0.0436(9) Uani 1 1 d . . .
H74A H 1.0864 0.0925 0.0504 0.052 Uiso 1 1 calc R . .
C75 C 1.0124(3) 0.1881(2) 0.0208(2) 0.0441(9) Uani 1 1 d . . .
H75A H 1.0726 0.2164 0.0291 0.053 Uiso 1 1 calc R . .
C76 C 0.9159(2) 0.22057(17) -0.00430(19) 0.0282(7) Uani 1 1 d . . .
H76A H 0.9111 0.2712 -0.0124 0.034 Uiso 1 1 calc R . .

loop_
_atom_site_aniso_label
_atom_site_aniso_U_11
_atom_site_aniso_U_22
_atom_site_aniso_U_33
_atom_site_aniso_U_23
_atom_site_aniso_U_13
_atom_site_aniso_U_12
Au 0.03092(8) 0.02872(8) 0.03948(9) 0.00587(6) 0.01403(6) 0.00267(6)
Cl2 0.0468(6) 0.0446(6) 0.0497(6) 0.0169(5) 0.0139(5) 0.0059(5)
Ru 0.01966(12) 0.02243(13) 0.02586(13) 0.00033(10) 0.00661(9) 0.00040(9)
P1 0.0285(4) 0.0255(4) 0.0376(5) -0.0013(4) 0.0138(4) -0.0002(3)
P2 0.0229(4) 0.0241(4) 0.0259(4) 0.0002(3) 0.0085(3) 0.0008(3)
P3 0.0244(4) 0.0240(4) 0.0250(4) 0.0007(3) 0.0089(3) -0.0011(3)
Cl1 0.0342(4) 0.0240(4) 0.0430(4) 0.0014(3) 0.0129(3) -0.0028(3)
C1 0.0296(17) 0.0257(17) 0.050(2) 0.0032(16) 0.0031(15) 0.0087(14)
C2 0.0260(16) 0.044(2) 0.0405(19) 0.0141(17) 0.0078(14) 0.0100(15)
C3 0.0193(15) 0.042(2) 0.0376(18) 0.0006(16) 0.0005(13) 0.0037(14)
C4 0.0204(15) 0.045(2) 0.045(2) 0.0027(17) 0.0094(14) 0.0042(15)
C5 0.0292(17) 0.045(2) 0.042(2) -0.0050(17) 0.0081(15) 0.0158(16)
C6 0.0302(16) 0.0302(17) 0.0342(17) 0.0062(14) 0.0141(14) 0.0063(14)
C7 0.0264(16) 0.0298(17) 0.0326(17) -0.0016(14) 0.0089(13) 0.0033(13)
C8 0.0269(16) 0.0316(18) 0.0411(19) 0.0078(15) 0.0148(14) 0.0024(14)
C9 0.0264(16) 0.0252(16) 0.0444(19) 0.0008(14) 0.0129(14) -0.0001(13)
C11 0.035(2) 0.0298(19) 0.052(2) -0.0137(18) 0.0196(17) -0.0081(16)
C12 0.049(2) 0.037(2) 0.045(2) 0.0003(18) 0.0093(18) -0.0055(17)
C13 0.052(2) 0.050(3) 0.046(2) 0.002(2) 0.0028(19) -0.021(2)
C14 0.047(3) 0.068(4) 0.050(3) -0.018(3) 0.011(2) -0.020(3)
C15 0.050(3) 0.045(3) 0.072(3) -0.024(3) 0.022(2) -0.010(2)
C16 0.037(2) 0.033(2) 0.065(3) -0.001(2) 0.0174(19) 0.0021(18)
C21 0.040(2) 0.0235(16) 0.0403(19) 0.0009(15) 0.0171(16) 0.0082(15)
C22 0.039(2) 0.037(2) 0.048(2) -0.0075(17) 0.0150(17) -0.0038(16)
C23 0.057(3) 0.044(2) 0.046(2) -0.0065(19) 0.021(2) 0.004(2)
C24 0.043(3) 0.062(4) 0.040(3) 0.007(3) 0.021(3) 0.019(3)
C25 0.037(2) 0.054(3) 0.059(3) 0.007(2) 0.0238(19) 0.0046(18)
C26 0.039(2) 0.044(2) 0.053(2) -0.0057(18) 0.0224(18) -0.0039(17)
C31 0.0269(15) 0.0279(16) 0.0282(16) -0.0007(13) 0.0084(13) 0.0040(13)
C32 0.0351(18) 0.039(2) 0.0348(18) -0.0089(15) 0.0132(15) -0.0046(15)
C33 0.039(2) 0.041(2) 0.043(2) -0.0130(17) 0.0098(17) -0.0047(17)
C34 0.054(2) 0.042(2) 0.0321(19) -0.0108(17) 0.0069(17) 0.0033(19)
C35 0.054(2) 0.042(2) 0.0331(19) 0.0013(16) 0.0195(17) 0.0059(18)
C36 0.0336(18) 0.0339(18) 0.0346(18) -0.0016(15) 0.0118(14) 0.0027(15)
C41 0.0290(16) 0.0274(16) 0.0303(16) -0.0021(13) 0.0119(13) -0.0012(13)
C42 0.0283(17) 0.0337(19) 0.050(2) -0.0050(16) 0.0099(15) 0.0003(14)
C43 0.0289(19) 0.043(2) 0.084(3) -0.011(2) 0.016(2) -0.0075(17)
C44 0.047(2) 0.037(2) 0.088(3) -0.009(2) 0.032(2) -0.0158(18)
C45 0.051(2) 0.0308(19) 0.065(3) 0.0067(18) 0.025(2) -0.0040(17)
C46 0.0313(17) 0.0306(18) 0.046(2) 0.0028(16) 0.0145(15) -0.0044(14)
C51 0.0316(17) 0.0337(18) 0.0295(16) 0.0043(14) 0.0128(13) 0.0018(14)
C52 0.040(2) 0.065(3) 0.0317(18) -0.0008(18) 0.0102(16) -0.0094(19)
C53 0.056(3) 0.087(4) 0.0291(19) 0.003(2) 0.0118(18) -0.004(2)
C54 0.058(3) 0.073(3) 0.045(2) 0.023(2) 0.026(2) 0.009(2)
C55 0.043(2) 0.063(3) 0.055(3) 0.015(2) 0.024(2) -0.005(2)
C56 0.0357(19) 0.040(2) 0.0374(19) 0.0038(16) 0.0128(15) -0.0013(15)
C61 0.0267(16) 0.0254(16) 0.0306(16) -0.0019(13) 0.0070(13) -0.0015(13)
C62 0.0333(17) 0.0281(17) 0.0288(16) 0.0016(14) 0.0060(13) 0.0030(14)
C63 0.0370(19) 0.0279(17) 0.0386(19) 0.0026(15) 0.0042(15) -0.0054(14)
C64 0.055(2) 0.0245(18) 0.047(2) -0.0058(16) 0.0057(19) -0.0016(16)
C65 0.069(3) 0.034(2) 0.058(3) -0.0164(19) 0.028(2) 0.001(2)
C66 0.052(2) 0.0329(19) 0.044(2) -0.0082(17) 0.0235(18) -0.0050(17)
C71 0.0278(16) 0.0286(16) 0.0236(15) 0.0002(13) 0.0066(12) 0.0024(13)
C72 0.0289(16) 0.0308(17) 0.0356(18) 0.0029(15) 0.0076(14) -0.0030(14)
C73 0.0391(19) 0.0346(19) 0.0370(19) 0.0084(16) 0.0063(15) 0.0040(16)
C74 0.0295(18) 0.050(2) 0.046(2) 0.0048(18) 0.0054(16) 0.0092(17)
C75 0.0274(18) 0.046(2) 0.054(2) 0.0038(19) 0.0074(16) -0.0034(16)
C76 0.0269(15) 0.0236(16) 0.0337(16) 0.0067(13) 0.0099(13) 0.0018(12)

loop_
_atom_type_symbol
_atom_type_description
_atom_type_scat_dispersion_real
_atom_type_scat_dispersion_imag
_atom_type_scat_source
C C 0.0033 0.0016 'International Tables Vol C Tables 4.2.6.8 and 6.1.1.4'
H H 0.0000 0.0000 'International Tables Vol C Tables 4.2.6.8 and 6.1.1.4'
P P 0.1023 0.0942 'International Tables Vol C Tables 4.2.6.8 and 6.1.1.4'
Cl Cl 0.1484 0.1585 'International Tables Vol C Tables 4.2.6.8 and 6.1.1.4'
Ru Ru -1.2594 0.8363 'International Tables Vol C Tables 4.2.6.8 and 6.1.1.4'
Au Au -2.0133 8.8022 'International Tables Vol C Tables 4.2.6.8 and 6.1.1.4'

loop_
_geom_angle_atom_site_label_1
_geom_angle_atom_site_label_2
_geom_angle_atom_site_label_3
_geom_angle
_geom_angle_site_symmetry_1
_geom_angle_site_symmetry_3
_geom_angle_publ_flag
P1 Au Cl2 176.47(4) . . ?
Cl2" Au" P1 158(4) . . ?
Cl2' Au' P1 165(3) . . ?
C1 Ru C2 37.48(14) . . ?
C1 Ru C5 38.05(15) . . ?
C2 Ru C5 62.48(14) . . ?
C1 Ru C3 62.87(14) . . ?
C2 Ru C3 37.34(14) . . ?
C5 Ru C3 62.27(14) . . ?
C1 Ru C4 62.68(14) . . ?
C2 Ru C4 62.39(14) . . ?
C5 Ru C4 36.60(14) . . ?
C3 Ru C4 37.64(14) . . ?
C1 Ru P3 97.43(10) . . ?
C2 Ru P3 133.71(11) . . ?
C5 Ru P3 88.01(10) . . ?
C3 Ru P3 149.84(10) . . ?
C4 Ru P3 114.14(10) . . ?
C1 Ru P2 110.63(11) . . ?
C2 Ru P2 93.38(10) . . ?
C5 Ru P2 148.60(11) . . ?
C3 Ru P2 111.31(10) . . ?
C4 Ru P2 148.88(10) . . ?
P3 Ru P2 96.63(3) . . ?
C1 Ru Cl1 155.66(10) . . ?
C2 Ru Cl1 130.31(11) . . ?
C5 Ru Cl1 122.19(11) . . ?
C3 Ru Cl1 96.70(10) . . ?
C4 Ru Cl1 93.14(10) . . ?
P3 Ru Cl1 95.12(3) . . ?
P2 Ru Cl1 88.42(3) . . ?
C21 P1 C11 105.38(18) . . ?
C21 P1 C9 105.84(16) . . ?
C11 P1 C9 103.62(17) . . ?
C21 P1 Au 110.78(12) . . ?
C11 P1 Au 117.21(15) . . ?
C9 P1 Au 113.06(11) . . ?
C21 P1 Au' 114.3(3) . . ?
C11 P1 Au' 13.4(3) . . ?
C9 P1 Au' 109.1(3) . . ?
Au P1 Au' 103.9(3) . . ?
C21 P1 Au" 8.4(2) . . ?
C11 P1 Au" 104.5(2) . . ?
C9 P1 Au" 98.1(2) . . ?
Au P1 Au" 117.74(19) . . ?
Au' P1 Au" 114.9(3) . . ?
C6 P2 C41 103.99(15) . . ?
C6 P2 C31 101.41(15) . . ?
C41 P2 C31 101.06(15) . . ?
C6 P2 Ru 117.96(11) . . ?
C41 P2 Ru 117.21(11) . . ?
C31 P2 Ru 112.79(11) . . ?
C61 P3 C51 103.41(16) . . ?
C61 P3 C71 105.21(15) . . ?
C51 P3 C71 97.17(15) . . ?
C61 P3 Ru 110.18(11) . . ?
C51 P3 Ru 116.28(11) . . ?
C71 P3 Ru 122.34(10) . . ?
C2 C1 C5 107.5(3) . . ?
C2 C1 Ru 72.1(2) . . ?
C5 C1 Ru 72.4(2) . . ?
C1 C2 C3 108.9(3) . . ?
C1 C2 Ru 70.40(19) . . ?
C3 C2 Ru 72.31(19) . . ?
C2 C3 C4 107.0(3) . . ?
C2 C3 Ru 70.35(19) . . ?
C4 C3 Ru 71.21(19) . . ?
C5 C4 C3 108.4(3) . . ?
C5 C4 Ru 71.3(2) . . ?
C3 C4 Ru 71.16(19) . . ?
C4 C5 C1 108.2(3) . . ?
C4 C5 Ru 72.1(2) . . ?
C1 C5 Ru 69.55(19) . . ?
C7 C6 P2 118.1(2) . . ?
C8 C7 C6 111.0(3) . . ?
C7 C8 C9 115.7(3) . . ?
C8 C9 P1 113.8(2) . . ?
C12 C11 C16 119.3(4) . . ?
C12 C11 P1 122.0(3) . . ?
C16 C11 P1 118.6(3) . . ?
C11 C12 C13 121.5(4) . . ?
C14 C13 C12 120.8(4) . . ?
C13 C14 C15 120.2(4) . . ?
C14 C15 C16 119.0(4) . . ?
C15 C16 C11 119.1(5) . . ?
C26 C21 C22 117.7(4) . . ?
C26 C21 P1 121.4(3) . . ?
C22 C21 P1 120.8(3) . . ?
C23 C22 C21 120.5(4) . . ?
C22 C23 C24 119.7(4) . . ?
C25 C24 C23 120.2(5) . . ?
C24 C25 C26 120.4(4) . . ?
C21 C26 C25 121.4(4) . . ?
C36 C31 C32 118.9(3) . . ?
C36 C31 P2 123.3(3) . . ?
C32 C31 P2 117.8(3) . . ?
C31 C32 C33 119.9(3) . . ?
C34 C33 C32 120.6(4) . . ?
C33 C34 C35 119.8(3) . . ?
C36 C35 C34 120.3(4) . . ?
C35 C36 C31 120.4(3) . . ?
C46 C41 C42 117.9(3) . . ?
C46 C41 P2 119.1(2) . . ?
C42 C41 P2 122.9(3) . . ?
C43 C42 C41 120.2(4) . . ?
C44 C43 C42 121.7(4) . . ?
C43 C44 C45 119.2(4) . . ?
C46 C45 C44 119.1(4) . . ?
C45 C46 C41 121.9(3) . . ?
C56 C51 C52 119.3(3) . . ?
C56 C51 P3 121.2(3) . . ?
C52 C51 P3 119.4(3) . . ?
C53 C52 C51 121.0(4) . . ?
C54 C53 C52 119.0(4) . . ?
C55 C54 C53 121.0(4) . . ?
C54 C55 C56 120.1(4) . . ?
C51 C56 C55 119.7(4) . . ?
C66 C61 C62 117.8(3) . . ?
C66 C61 P3 121.5(3) . . ?
C62 C61 P3 120.2(3) . . ?
C63 C62 C61 121.2(3) . . ?
C64 C63 C62 120.1(4) . . ?
C63 C64 C65 119.9(4) . . ?
C64 C65 C66 120.2(4) . . ?
C61 C66 C65 120.8(4) . . ?
C76 C71 C72 118.2(3) . . ?
C76 C71 P3 127.1(3) . . ?
C72 C71 P3 114.7(2) . . ?
C73 C72 C71 120.4(3) . . ?
C72 C73 C74 120.6(4) . . ?
C75 C74 C73 119.3(3) . . ?
C74 C75 C76 120.0(3) . . ?
C71 C76 C75 121.3(3) . . ?

loop_
_geom_bond_atom_site_label_1
_geom_bond_atom_site_label_2
_geom_bond_distance
_geom_bond_site_symmetry_2
_geom_bond_publ_flag
Au P1 2.2337(9) . ?
Au Cl2 2.2759(10) . ?
Au" Cl2" 2.08(13) . ?
Au" P1 2.506(9) . ?
Au' Cl2' 2.06(9) . ?
Au' P1 2.338(12) . ?
Ru C1 2.172(3) . ?
Ru C2 2.194(3) . ?
Ru C5 2.209(3) . ?
Ru C3 2.220(3) . ?
Ru C4 2.220(3) . ?
Ru P3 2.3000(8) . ?
Ru P2 2.3123(8) . ?
Ru Cl1 2.4645(9) . ?
P1 C21 1.789(4) . ?
P1 C11 1.793(4) . ?
P1 C9 1.833(3) . ?
P2 C6 1.835(3) . ?
P2 C41 1.836(3) . ?
P2 C31 1.846(3) . ?
P3 C61 1.838(3) . ?
P3 C51 1.839(3) . ?
P3 C71 1.844(3) . ?
C1 C2 1.403(5) . ?
C1 C5 1.429(6) . ?
C2 C3 1.413(5) . ?
C3 C4 1.432(5) . ?
C4 C5 1.391(6) . ?
C6 C7 1.524(4) . ?
C7 C8 1.517(4) . ?
C8 C9 1.533(5) . ?
C11 C12 1.373(6) . ?
C11 C16 1.421(6) . ?
C12 C13 1.373(6) . ?
C13 C14 1.369(7) . ?
C14 C15 1.411(9) . ?
C15 C16 1.416(7) . ?
C21 C26 1.386(5) . ?
C21 C22 1.409(5) . ?
C22 C23 1.383(6) . ?
C23 C24 1.410(9) . ?
C24 C25 1.340(9) . ?
C25 C26 1.398(5) . ?
C31 C36 1.387(5) . ?
C31 C32 1.392(5) . ?
C32 C33 1.394(5) . ?
C33 C34 1.362(6) . ?
C34 C35 1.385(6) . ?
C35 C36 1.381(5) . ?
C41 C46 1.389(5) . ?
C41 C42 1.395(5) . ?
C42 C43 1.383(6) . ?
C43 C44 1.368(6) . ?
C44 C45 1.397(6) . ?
C45 C46 1.389(5) . ?
C51 C56 1.378(5) . ?
C51 C52 1.396(5) . ?
C52 C53 1.382(6) . ?
C53 C54 1.376(7) . ?
C54 C55 1.372(7) . ?
C55 C56 1.399(6) . ?
C61 C66 1.394(5) . ?
C61 C62 1.403(5) . ?
C62 C63 1.387(5) . ?
C63 C64 1.378(6) . ?
C64 C65 1.386(6) . ?
C65 C66 1.395(5) . ?
C71 C76 1.374(4) . ?
C71 C72 1.397(5) . ?
C72 C73 1.376(5) . ?
C73 C74 1.384(5) . ?
C74 C75 1.372(6) . ?
C75 C76 1.389(5) . ?
